data_1575383
loop_
_publ_author_name
'Hensiek, Nicola'
'Duwe, Dario'
'Arrowsmith, Merle'
'Michel, Maximilian'
'Braunschweig, Holger'

_publ_section_title
;
 Atom-efficient synthesis of BN-heterocycles from oligoboranes and
 isonitriles.
;
_journal_issue 76
_journal_name_full 'Chemical communications (Cambridge, England)'
_journal_page_first 14721
_journal_page_last 14724
_journal_paper_doi 10.1039/d5cc03752b
_journal_volume 61
_journal_year 2025
_chemical_formula_moiety 'C19 H39 B3 N6'
_chemical_formula_sum 'C19 H39 B3 N6'
_chemical_formula_weight 383.99
_chemical_name_systematic 4
_chemical_properties_physical Air-sensitive,Moisture-sensitive
_space_group_crystal_system triclinic
_space_group_IT_number 2
_space_group_name_Hall '-P 1'
_space_group_name_H-M_alt 'P -1'
_atom_sites_solution_hydrogens geom
_atom_sites_solution_primary dual
_atom_sites_solution_secondary difmap
_audit_creation_date 2023-03-17
_audit_creation_method 'CIF-fill 1.3s (K.Radacki, 2005-23)'
_audit_update_record
;
2025-07-01 deposited with the CCDC.	2025-08-12 downloaded from the CCDC.
;
_cell_angle_alpha 81.038(2)
_cell_angle_beta 80.620(2)
_cell_angle_gamma 78.599(3)
_cell_formula_units_Z 2
_cell_length_a 7.7226(2)
_cell_length_b 10.6260(3)
_cell_length_c 14.8988(3)
_cell_measurement_reflns_used 10725
_cell_measurement_temperature 100(2)
_cell_measurement_theta_max 74.0940
_cell_measurement_theta_min 2.9830
_cell_volume 1172.76(5)
_computing_cell_refinement 'CrysAlisPro 1.171.42.84a (Rigaku OD, 2023)'
_computing_data_collection 'CrysAlisPro 1.171.42.84a (Rigaku OD, 2023)'
_computing_data_reduction 'CrysAlisPro 1.171.42.84a (Rigaku OD, 2023)'
_computing_molecular_graphics 'ShelXLe (Huebschle et all, 2011)'
_computing_publication_material 'SHELXL-2018/3 (Sheldrick, 2018)'
_computing_structure_refinement 'SHELXL-2018/3 (Sheldrick, 2018)'
_computing_structure_solution 'SHELXT 2014/5 (Sheldrick, 2014)''
_diffrn_ambient_environment N~2~
_diffrn_ambient_temperature 100(2)
_diffrn_detector HPA
_diffrn_detector_area_resol_mean 10.0
_diffrn_detector_type 'HyPix Arc150'
_diffrn_measured_fraction_theta_full 0.993
_diffrn_measured_fraction_theta_max 0.991
_diffrn_measurement_details
;
 List of Runs (angles in degrees, time in seconds):
 --------------------------------------------------------------------------
  1  \w     28.00  79.00   0.50    0.64    --   71.14 -95.00 120.00  102
  2  \w     40.00  90.00   0.50    0.64    --   82.28 -95.00  30.00  100
  3  \w     28.00  79.00   0.50    0.64    --   71.14 -95.00 -60.00  102
  4  \w     16.00  66.00   0.50    0.64    --   58.28 -95.00-150.00  100
  5  \w     28.00  79.00   0.50    0.64    --   71.14 -95.00-180.00  102
  6  \w     40.00  90.00   0.50    0.64    --   82.28 -95.00-180.00  100
  7  \w     40.00  90.00   0.50    0.64    --   82.28 -95.00-150.00  100
  8  \w     40.00  90.00   0.50    0.64    --   82.28 -95.00-120.00  100
  9  \w     40.00  90.00   0.50    0.64    --   82.28 -95.00   0.00  100
 10  \w     40.00  90.00   0.50    0.64    --   82.28 -95.00 -30.00  100
 11  \w     40.00  90.00   0.50    0.64    --   82.28 -95.00  60.00  100
 12  \w     40.00  90.00   0.50    0.64    --   82.28 -95.00  90.00  100
 13  \w     40.00  90.00   0.50    0.64    --   82.28 -95.00 120.00  100
 14  \w     40.00  90.00   0.50    0.64    --   82.28 -95.00 150.00  100
 15  \w     43.00  91.00   0.50    0.64    --   85.25 -93.00 -82.01   96
 16  \w     51.00 135.00   0.50    0.64    --   85.25  13.00  61.55  168
 17  \w    101.00 132.00   0.50    0.64    --   85.25  49.00  56.62   62
 18  \w     55.00  90.00   0.50    0.64    --   42.00  52.00  94.22   70
 19  \w     44.00  79.00   0.50    0.64    --   30.00  49.00 -50.36   70
 20  \w     76.00 116.00   0.50    0.64    --   64.71  38.00 -28.98   80
 21  \w    101.00 134.00   0.50    0.64    --   85.25  45.00 -91.46   66
 22  \w     70.00 134.00   0.50    0.64    --   82.28  21.00-118.00  128
 23  \w     59.00 123.00   0.50    0.64    --   71.14  21.00-118.00  128
 24  \w     46.00 110.00   0.50    0.64    --   58.28  21.00-118.00  128
 25  \w    -92.00 -31.00   0.50    0.64    --  -76.35 112.00-150.00  122
 26  \w    -98.00 -32.00   0.50    0.64    --  -78.00 118.00 -28.75  132
 27  \w    -97.00 -32.00   0.50    0.64    --  -78.00 114.00  12.36  130
 28  \w    -97.00 -32.00   0.50    0.64    --  -78.00 114.00  73.15  130
 29  \w   -102.00 -32.00   0.50    0.64    --  -79.50 130.00  52.28  140
 30  \w    -97.00 -32.00   0.50    0.64    --  -78.00 114.00  88.67  130
 31  \w   -128.00 -65.00   0.50    0.64    --  -76.35 -21.00  74.00  126
 32  \w   -124.00 -92.00   0.50    0.64    --  -79.50 -63.00 147.07   64
 33  \w   -124.00 -95.00   0.50    0.64    --  -79.50 -65.00  24.38   58
 34  \w   -124.00 -89.00   0.50    0.64    --  -78.00 -60.00 -80.92   70
 35  \w   -126.00 -92.00   0.50    0.64    --  -79.50 -57.00-140.66   68
 36  \w   -127.00 -92.00   0.50    0.64    --  -79.50 -53.00 -98.98   70
 37  \w   -128.00 -93.00   0.50    0.64    --  -79.50 -52.00 -64.99   70
 38  \w   -128.00 -93.00   0.50    0.64    --  -79.50 -51.00 -31.06   70
 39  \w   -107.00 -72.00   0.50    0.64    --  -58.00 -48.00 -33.76   70
 40  \w   -130.00 -91.00   0.50    0.64    --  -79.50 -39.00 -46.51   78
 41  \w   -130.00 -92.00   0.50    0.64    --  -79.50 -43.00  60.06   76
 42  \w   -121.00 -58.00   0.50    0.64    --  -69.45 -21.00  74.00  126
 43  \w   -112.00 -48.00   0.50    0.64    --  -59.96 -21.00  74.00  128
 44  \w   -106.00 -71.00   0.50    0.64    --  -58.00 -52.00 158.28   70
 45  \w   -128.00 -93.00   0.50    0.64    --  -79.50 -52.00 147.73   70
 46  \w   -126.00 -86.00   0.50    0.64    --  -79.50-134.00 115.82   80
 47  \w   -127.00 -90.00   0.50    0.64    --  -79.50-126.00 176.85   74
 48  \w   -126.00 -91.00   0.50    0.64    --  -79.50-124.00 145.96   70
 49  \w   -126.00 -93.00   0.50    0.64    --  -79.50-120.00  48.27   66
 50  \w   -126.00 -93.00   0.50    0.64    --  -79.50-120.00 -96.82   66
;
_diffrn_measurement_device 'four-circle diffractometer'
_diffrn_measurement_device_type 'Rigaku XtaLAB Synergy-R'
_diffrn_measurement_method '\w scans'
_diffrn_orient_matrix_type
;
 CrysAlisPro convention (1999,Acta A55,543-557)
;
_diffrn_orient_matrix_UB_11 0.1012135000
_diffrn_orient_matrix_UB_12 -0.1373012000
_diffrn_orient_matrix_UB_13 0.0273499000
_diffrn_orient_matrix_UB_21 0.1747759000
_diffrn_orient_matrix_UB_22 0.0534593000
_diffrn_orient_matrix_UB_23 -0.0109985000
_diffrn_orient_matrix_UB_31 -0.0375412000
_diffrn_orient_matrix_UB_32 0.0229629000
_diffrn_orient_matrix_UB_33 0.1014741000
_diffrn_radiation_monochromator 'multi-layer mirror'
_diffrn_radiation_probe x-ray
_diffrn_radiation_type CuK\a
_diffrn_radiation_wavelength 1.54184
_diffrn_radiation_xray_symbol K-L~2,3~
_diffrn_reflns_av_R_equivalents 0.0361
_diffrn_reflns_av_unetI/netI 0.0266
_diffrn_reflns_Laue_measured_fraction_full 0.993
_diffrn_reflns_Laue_measured_fraction_max 0.991
_diffrn_reflns_limit_h_max 9
_diffrn_reflns_limit_h_min -9
_diffrn_reflns_limit_k_max 12
_diffrn_reflns_limit_k_min -12
_diffrn_reflns_limit_l_max 17
_diffrn_reflns_limit_l_min -14
_diffrn_reflns_number 22823
_diffrn_reflns_point_group_measured_fraction_full 0.993
_diffrn_reflns_point_group_measured_fraction_max 0.991
_diffrn_reflns_theta_full 67.684
_diffrn_reflns_theta_max 70.050
_diffrn_reflns_theta_min 3.031
_diffrn_source 'rotating-anode X-ray tube'
_diffrn_source_type 'PhotonJet-R X-ray Source'
_exptl_absorpt_coefficient_mu 0.494
_exptl_absorpt_correction_T_max 1.000
_exptl_absorpt_correction_T_min 0.826
_exptl_absorpt_correction_type gaussian
_exptl_absorpt_process_details
;
 CrysAlisPro 1.171.42.84a (Rigaku Oxford Diffraction, 2023) Numerical 
 absorption correction based on gaussian integration over a multifaceted 
 crystal model Empirical absorption correction using spherical harmonics, 
 implemented in SCALE3 ABSPACK scaling algorithm.
;
_exptl_crystal_colour 'clear colourless'
_exptl_crystal_density_diffrn 1.087
_exptl_crystal_description plate
_exptl_crystal_F_000 420
_exptl_crystal_preparation
;
 For data collection the crystal was immersed in a film of perfluoropolyether 
 oil, mounted on a polyimide loop and transferred to stream of cold nitrogen 
 (Oxford Cryostream 800).
;
_exptl_crystal_recrystallization_method 'Re-crystallisation from solvent: pentane'
_exptl_crystal_size_max 0.170
_exptl_crystal_size_mid 0.100
_exptl_crystal_size_min 0.040
_refine_diff_density_max 0.204
_refine_diff_density_min -0.276
_refine_diff_density_rms 0.041
_refine_ls_extinction_method none
_refine_ls_goodness_of_fit_ref 1.062
_refine_ls_hydrogen_treatment constr
_refine_ls_matrix_type full
_refine_ls_number_parameters 265
_refine_ls_number_reflns 4417
_refine_ls_number_restraints 0
_refine_ls_restrained_S_all 1.062
_refine_ls_R_factor_all 0.0515
_refine_ls_R_factor_gt 0.0448
_refine_ls_shift/su_max 0.000
_refine_ls_shift/su_mean 0.000
_refine_ls_structure_factor_coef Fsqd
_refine_ls_weighting_details
;
 w=1/[\s^2^(Fo^2^)+(0.0794P)^2^+0.1769P] where P=(Fo^2^+2Fc^2^)/3
;
_refine_ls_weighting_scheme calc
_refine_ls_wR_factor_gt 0.1263
_refine_ls_wR_factor_ref 0.1314
_reflns_Friedel_coverage 0.000
_reflns_number_gt 3765
_reflns_number_total 4417
_reflns_threshold_expression 'I > 2\s(I)'
_cod_data_source_file d5cc03752b2.cif
_cod_data_source_block NiHe002_NiHe_a
_cod_depositor_comments 'Adding full bibliography for 1575379--1575386.cif.'
_cod_database_code 1575383
_shelx_shelxl_version_number 2018/3
_shelx_space_group_comment
;
 The symmetry employed for this shelxl refinement is uniquely defined by the 
 following loop, which should always be used as a source of symmetry 
 information in preference to the above space-group names. They are only 
 intended as comments.
;
_shelx_estimated_absorpt_t_min 0.921
_shelx_estimated_absorpt_t_max 0.981

loop_
_space_group_symop_operation_xyz
'x, y, z'
'-x, -y, -z'

loop_
_atom_site_label
_atom_site_type_symbol
_atom_site_fract_x
_atom_site_fract_y
_atom_site_fract_z
_atom_site_U_iso_or_equiv
_atom_site_adp_type
_atom_site_occupancy
_atom_site_site_symmetry_order
_atom_site_calc_flag
_atom_site_refinement_flags_posn
_atom_site_refinement_flags_adp
_atom_site_refinement_flags_occupancy
_atom_site_disorder_assembly
_atom_site_disorder_group
B1_1 B 0.21028(19) 0.52914(14) 0.73457(10) 0.0293(3) Uani 1 1 d . . . . .
C2_1 C 0.30494(16) 0.62519(12) 0.75723(8) 0.0267(3) Uani 1 1 d . . . . .
B3_1 B 0.4181(2) 0.51945(14) 0.80907(10) 0.0289(3) Uani 1 1 d . . . . .
N4_1 N 0.32317(14) 0.40780(10) 0.78856(7) 0.0304(3) Uani 1 1 d . . . . .
C5_1 C 0.22025(19) 0.34028(13) 0.86856(10) 0.0375(3) Uani 1 1 d . . . . .
H5A_1 H 0.145137 0.404302 0.905591 0.056 Uiso 1 1 calc R U . . .
H5B_1 H 0.303034 0.281476 0.906020 0.056 Uiso 1 1 calc R U . . .
H5C_1 H 0.144843 0.290611 0.846707 0.056 Uiso 1 1 calc R U . . .
C6_1 C 0.4402(2) 0.31315(13) 0.73143(10) 0.0399(3) Uani 1 1 d . . . . .
H6A_1 H 0.497493 0.359673 0.676084 0.060 Uiso 1 1 calc R U . . .
H6B_1 H 0.368532 0.256760 0.713933 0.060 Uiso 1 1 calc R U . . .
H6C_1 H 0.531847 0.260611 0.766601 0.060 Uiso 1 1 calc R U . . .
N1_2 N 0.56235(15) 0.49209(11) 0.86075(8) 0.0342(3) Uani 1 1 d . . . . .
C2_2 C 0.65887(19) 0.59330(14) 0.86978(10) 0.0385(3) Uani 1 1 d . . . . .
H2A_2 H 0.604555 0.675723 0.837753 0.058 Uiso 1 1 calc R U . . .
H2B_2 H 0.783676 0.570753 0.842803 0.058 Uiso 1 1 calc R U . . .
H2C_2 H 0.653252 0.601481 0.934851 0.058 Uiso 1 1 calc R U . . .
C3_2 C 0.6406(2) 0.36721(14) 0.90571(11) 0.0428(4) Uani 1 1 d . . . . .
H3A_2 H 0.567048 0.302917 0.902992 0.064 Uiso 1 1 calc R U . . .
H3B_2 H 0.646274 0.374236 0.969934 0.064 Uiso 1 1 calc R U . . .
H3C_2 H 0.761195 0.340278 0.874509 0.064 Uiso 1 1 calc R U . . .
N4_2 N 0.07127(15) 0.51898(11) 0.68640(8) 0.0350(3) Uani 1 1 d . . . . .
C5_2 C 0.0145(2) 0.40203(16) 0.67221(11) 0.0471(4) Uani 1 1 d . . . . .
H5A_2 H 0.086744 0.326411 0.703148 0.071 Uiso 1 1 calc R U . . .
H5B_2 H 0.029864 0.395648 0.606379 0.071 Uiso 1 1 calc R U . . .
H5C_2 H -0.111380 0.405086 0.697547 0.071 Uiso 1 1 calc R U . . .
C6_2 C -0.03401(19) 0.63484(15) 0.64426(10) 0.0400(3) Uani 1 1 d . . . . .
H6A_2 H 0.007212 0.711287 0.656372 0.060 Uiso 1 1 calc R U . . .
H6B_2 H -0.159803 0.638595 0.670003 0.060 Uiso 1 1 calc R U . . .
H6C_2 H -0.020632 0.632987 0.577901 0.060 Uiso 1 1 calc R U . . .
C1_3 C 0.29846(16) 0.83361(12) 0.80790(8) 0.0269(3) Uani 1 1 d . . . . .
C2_3 C 0.17515(17) 0.82559(12) 0.88865(9) 0.0304(3) Uani 1 1 d . . . . .
C3_3 C 0.1866(2) 0.89458(13) 0.95879(9) 0.0368(3) Uani 1 1 d . . . . .
H3_3 H 0.104853 0.888438 1.013663 0.044 Uiso 1 1 calc R U . . .
C4_3 C 0.3145(2) 0.97213(14) 0.95048(10) 0.0412(3) Uani 1 1 d . . . . .
H4_3 H 0.320216 1.018870 0.999025 0.049 Uiso 1 1 calc R U . . .
C5_3 C 0.4336(2) 0.98065(13) 0.87081(10) 0.0377(3) Uani 1 1 d . . . . .
H5_3 H 0.520963 1.034119 0.864959 0.045 Uiso 1 1 calc R U . . .
C6_3 C 0.42862(17) 0.91293(12) 0.79910(9) 0.0308(3) Uani 1 1 d . . . . .
C7_3 C 0.02560(18) 0.75012(13) 0.89906(10) 0.0363(3) Uani 1 1 d . . . . .
H7A_3 H -0.071999 0.784939 0.944257 0.055 Uiso 1 1 calc R U . . .
H7B_3 H 0.069244 0.658891 0.919829 0.055 Uiso 1 1 calc R U . . .
H7C_3 H -0.017720 0.757429 0.839860 0.055 Uiso 1 1 calc R U . . .
C8_3 C 0.56538(18) 0.92275(14) 0.71482(10) 0.0367(3) Uani 1 1 d . . . . .
H8A_3 H 0.667410 0.953911 0.729513 0.055 Uiso 1 1 calc R U . . .
H8B_3 H 0.512056 0.983431 0.666027 0.055 Uiso 1 1 calc R U . . .
H8C_3 H 0.605548 0.837286 0.694151 0.055 Uiso 1 1 calc R U . . .
N1_4 N 0.29191(13) 0.76380(9) 0.73475(7) 0.0255(2) Uani 1 1 d . . . . .
B2_4 B 0.27690(18) 0.83018(14) 0.64298(10) 0.0278(3) Uani 1 1 d . . . . .
N3_4 N 0.35266(14) 0.76713(11) 0.56425(7) 0.0318(3) Uani 1 1 d . . . . .
C4_4 C 0.50388(19) 0.66190(13) 0.56224(9) 0.0355(3) Uani 1 1 d . . . . .
H4A_4 H 0.552014 0.647644 0.620642 0.053 Uiso 1 1 calc R U . . .
H4B_4 H 0.596224 0.683936 0.512037 0.053 Uiso 1 1 calc R U . . .
H4C_4 H 0.465724 0.582905 0.552671 0.053 Uiso 1 1 calc R U . . .
C5_4 C 0.2753(2) 0.79447(17) 0.47920(9) 0.0437(4) Uani 1 1 d . . . . .
H5A_4 H 0.166482 0.859638 0.486098 0.066 Uiso 1 1 calc R U . . .
H5B_4 H 0.246203 0.714894 0.464673 0.066 Uiso 1 1 calc R U . . .
H5C_4 H 0.361073 0.827312 0.429467 0.066 Uiso 1 1 calc R U . . .
N6_4 N 0.18279(14) 0.96164(10) 0.63012(7) 0.0312(3) Uani 1 1 d . . . . .
C7_4 C 0.04778(17) 1.02120(13) 0.69801(10) 0.0354(3) Uani 1 1 d . . . . .
H7A_4 H 0.001881 0.953607 0.742762 0.053 Uiso 1 1 calc R U . . .
H7B_4 H -0.050108 1.074536 0.667587 0.053 Uiso 1 1 calc R U . . .
H7C_4 H 0.100374 1.075665 0.729535 0.053 Uiso 1 1 calc R U . . .
C8_4 C 0.2397(2) 1.05699(15) 0.55535(11) 0.0444(4) Uani 1 1 d . . . . .
H8A_4 H 0.341858 1.015417 0.515586 0.067 Uiso 1 1 calc R U . . .
H8B_4 H 0.274054 1.126823 0.580613 0.067 Uiso 1 1 calc R U . . .
H8C_4 H 0.141274 1.092827 0.519593 0.067 Uiso 1 1 calc R U . . .

loop_
_atom_site_aniso_label
_atom_site_aniso_U_11
_atom_site_aniso_U_22
_atom_site_aniso_U_33
_atom_site_aniso_U_23
_atom_site_aniso_U_13
_atom_site_aniso_U_12
B1_1 0.0317(7) 0.0287(7) 0.0273(7) 0.0011(6) -0.0013(6) -0.0104(6)
C2_1 0.0289(6) 0.0262(6) 0.0250(6) 0.0018(5) -0.0025(5) -0.0100(5)
B3_1 0.0312(7) 0.0283(7) 0.0262(7) 0.0021(5) -0.0002(6) -0.0103(6)
N4_1 0.0351(6) 0.0250(5) 0.0297(6) 0.0019(4) -0.0005(5) -0.0095(4)
C5_1 0.0421(8) 0.0315(7) 0.0367(7) 0.0061(6) 0.0014(6) -0.0147(6)
C6_1 0.0471(8) 0.0288(7) 0.0408(8) -0.0030(6) 0.0020(6) -0.0070(6)
N1_2 0.0345(6) 0.0303(6) 0.0364(6) 0.0084(5) -0.0104(5) -0.0079(5)
C2_2 0.0346(7) 0.0400(8) 0.0426(8) 0.0034(6) -0.0134(6) -0.0109(6)
C3_2 0.0388(7) 0.0380(8) 0.0460(8) 0.0141(6) -0.0101(6) -0.0047(6)
N4_2 0.0367(6) 0.0322(6) 0.0401(6) -0.0011(5) -0.0083(5) -0.0155(5)
C5_2 0.0553(9) 0.0442(9) 0.0510(9) -0.0063(7) -0.0131(7) -0.0259(7)
C6_2 0.0346(7) 0.0453(8) 0.0435(8) 0.0016(6) -0.0130(6) -0.0145(6)
C1_3 0.0298(6) 0.0241(6) 0.0263(6) 0.0034(5) -0.0074(5) -0.0057(5)
C2_3 0.0340(7) 0.0266(6) 0.0276(6) 0.0044(5) -0.0052(5) -0.0035(5)
C3_3 0.0473(8) 0.0314(7) 0.0271(7) 0.0014(5) -0.0055(6) 0.0004(6)
C4_3 0.0584(9) 0.0299(7) 0.0370(8) -0.0037(6) -0.0198(7) -0.0015(6)
C5_3 0.0461(8) 0.0277(7) 0.0432(8) 0.0015(6) -0.0187(6) -0.0099(6)
C6_3 0.0329(7) 0.0256(6) 0.0345(7) 0.0041(5) -0.0109(5) -0.0079(5)
C7_3 0.0361(7) 0.0349(7) 0.0338(7) 0.0027(6) 0.0047(6) -0.0094(6)
C8_3 0.0320(7) 0.0363(7) 0.0435(8) 0.0053(6) -0.0079(6) -0.0162(6)
N1_4 0.0282(5) 0.0238(5) 0.0248(5) 0.0028(4) -0.0045(4) -0.0094(4)
B2_4 0.0238(6) 0.0322(7) 0.0284(7) 0.0050(6) -0.0051(5) -0.0128(5)
N3_4 0.0311(6) 0.0383(6) 0.0260(5) 0.0026(4) -0.0052(4) -0.0100(5)
C4_4 0.0375(7) 0.0353(7) 0.0322(7) -0.0013(6) 0.0016(6) -0.0101(6)
C5_4 0.0422(8) 0.0646(10) 0.0257(7) 0.0017(6) -0.0061(6) -0.0175(7)
N6_4 0.0290(5) 0.0316(6) 0.0298(6) 0.0093(4) -0.0032(4) -0.0085(4)
C7_4 0.0311(7) 0.0332(7) 0.0374(7) 0.0074(6) -0.0053(6) -0.0036(5)
C8_4 0.0356(7) 0.0418(8) 0.0462(8) 0.0214(7) -0.0023(6) -0.0079(6)

loop_
_atom_type_symbol
_atom_type_description
_atom_type_scat_dispersion_real
_atom_type_scat_dispersion_imag
_atom_type_scat_source
C C 0.0181 0.0091 'International Tables Vol C Tables 4.2.6.8 and 6.1.1.4'
H H 0.0000 0.0000 'International Tables Vol C Tables 4.2.6.8 and 6.1.1.4'
B B 0.0090 0.0039 'International Tables Vol C Tables 4.2.6.8 and 6.1.1.4'
N N 0.0311 0.0180 'International Tables Vol C Tables 4.2.6.8 and 6.1.1.4'

loop_
_exptl_crystal_face_index_h
_exptl_crystal_face_index_k
_exptl_crystal_face_index_l
_exptl_crystal_face_perp_dist
1 1 -1 0.0648
-1 1 0 0.0347
-1 0 -1 0.0528
1 0 -1 0.0705
0 -1 -1 0.0324
0 1 1 0.0032
0 0 -1 0.0690
0 1 0 0.0306
0 1 -1 0.0542
1 -1 1 0.0291
1 -1 -1 0.0588
0 -1 1 0.0788
0 -1 0 0.0519
-1 0 1 0.0771
-1 0 0 0.0597
-1 1 -1 0.0472
-1 -1 -1 0.0647

loop_
_geom_angle_atom_site_label_1
_geom_angle_atom_site_label_2
_geom_angle_atom_site_label_3
_geom_angle
_geom_angle_site_symmetry_1
_geom_angle_site_symmetry_3
_geom_angle_publ_flag
N4_2 B1_1 C2_1 141.60(13) . . ?
N4_2 B1_1 N4_1 123.17(11) . . ?
C2_1 B1_1 N4_1 95.23(10) . . ?
N4_2 B1_1 B3_1 172.94(12) . . ?
C2_1 B1_1 B3_1 45.47(7) . . ?
N4_1 B1_1 B3_1 49.76(7) . . ?
N1_4 C2_1 B1_1 134.28(11) . . ?
N1_4 C2_1 B3_1 136.48(11) . . ?
B1_1 C2_1 B3_1 89.22(10) . . ?
N1_2 B3_1 C2_1 143.36(12) . . ?
N1_2 B3_1 N4_1 122.03(11) . . ?
C2_1 B3_1 N4_1 94.59(10) . . ?
N1_2 B3_1 B1_1 171.25(12) . . ?
C2_1 B3_1 B1_1 45.32(7) . . ?
N4_1 B3_1 B1_1 49.28(7) . . ?
C6_1 N4_1 C5_1 110.84(10) . . ?
C6_1 N4_1 B1_1 116.07(10) . . ?
C5_1 N4_1 B1_1 115.12(10) . . ?
C6_1 N4_1 B3_1 114.46(10) . . ?
C5_1 N4_1 B3_1 116.66(10) . . ?
B1_1 N4_1 B3_1 80.96(9) . . ?
N4_1 C5_1 H5A_1 109.5 . . ?
N4_1 C5_1 H5B_1 109.5 . . ?
H5A_1 C5_1 H5B_1 109.5 . . ?
N4_1 C5_1 H5C_1 109.5 . . ?
H5A_1 C5_1 H5C_1 109.5 . . ?
H5B_1 C5_1 H5C_1 109.5 . . ?
N4_1 C6_1 H6A_1 109.5 . . ?
N4_1 C6_1 H6B_1 109.5 . . ?
H6A_1 C6_1 H6B_1 109.5 . . ?
N4_1 C6_1 H6C_1 109.5 . . ?
H6A_1 C6_1 H6C_1 109.5 . . ?
H6B_1 C6_1 H6C_1 109.5 . . ?
B3_1 N1_2 C3_2 127.64(12) . . ?
B3_1 N1_2 C2_2 120.82(11) . . ?
C3_2 N1_2 C2_2 111.45(11) . . ?
N1_2 C2_2 H2A_2 109.5 . . ?
N1_2 C2_2 H2B_2 109.5 . . ?
H2A_2 C2_2 H2B_2 109.5 . . ?
N1_2 C2_2 H2C_2 109.5 . . ?
H2A_2 C2_2 H2C_2 109.5 . . ?
H2B_2 C2_2 H2C_2 109.5 . . ?
N1_2 C3_2 H3A_2 109.5 . . ?
N1_2 C3_2 H3B_2 109.5 . . ?
H3A_2 C3_2 H3B_2 109.5 . . ?
N1_2 C3_2 H3C_2 109.5 . . ?
H3A_2 C3_2 H3C_2 109.5 . . ?
H3B_2 C3_2 H3C_2 109.5 . . ?
B1_1 N4_2 C6_2 119.98(11) . . ?
B1_1 N4_2 C5_2 127.85(12) . . ?
C6_2 N4_2 C5_2 112.17(11) . . ?
N4_2 C5_2 H5A_2 109.5 . . ?
N4_2 C5_2 H5B_2 109.5 . . ?
H5A_2 C5_2 H5B_2 109.5 . . ?
N4_2 C5_2 H5C_2 109.5 . . ?
H5A_2 C5_2 H5C_2 109.5 . . ?
H5B_2 C5_2 H5C_2 109.5 . . ?
N4_2 C6_2 H6A_2 109.5 . . ?
N4_2 C6_2 H6B_2 109.5 . . ?
H6A_2 C6_2 H6B_2 109.5 . . ?
N4_2 C6_2 H6C_2 109.5 . . ?
H6A_2 C6_2 H6C_2 109.5 . . ?
H6B_2 C6_2 H6C_2 109.5 . . ?
C2_3 C1_3 C6_3 119.65(12) . . ?
C2_3 C1_3 N1_4 120.71(11) . . ?
C6_3 C1_3 N1_4 119.64(11) . . ?
C3_3 C2_3 C1_3 118.99(12) . . ?
C3_3 C2_3 C7_3 119.04(12) . . ?
C1_3 C2_3 C7_3 121.89(12) . . ?
C4_3 C3_3 C2_3 121.49(13) . . ?
C4_3 C3_3 H3_3 119.3 . . ?
C2_3 C3_3 H3_3 119.3 . . ?
C5_3 C4_3 C3_3 119.20(13) . . ?
C5_3 C4_3 H4_3 120.4 . . ?
C3_3 C4_3 H4_3 120.4 . . ?
C4_3 C5_3 C6_3 121.52(13) . . ?
C4_3 C5_3 H5_3 119.2 . . ?
C6_3 C5_3 H5_3 119.2 . . ?
C5_3 C6_3 C1_3 119.14(13) . . ?
C5_3 C6_3 C8_3 119.25(12) . . ?
C1_3 C6_3 C8_3 121.59(12) . . ?
C2_3 C7_3 H7A_3 109.5 . . ?
C2_3 C7_3 H7B_3 109.5 . . ?
H7A_3 C7_3 H7B_3 109.5 . . ?
C2_3 C7_3 H7C_3 109.5 . . ?
H7A_3 C7_3 H7C_3 109.5 . . ?
H7B_3 C7_3 H7C_3 109.5 . . ?
C6_3 C8_3 H8A_3 109.5 . . ?
C6_3 C8_3 H8B_3 109.5 . . ?
H8A_3 C8_3 H8B_3 109.5 . . ?
C6_3 C8_3 H8C_3 109.5 . . ?
H8A_3 C8_3 H8C_3 109.5 . . ?
H8B_3 C8_3 H8C_3 109.5 . . ?
C1_3 N1_4 C2_1 116.35(9) . . ?
C1_3 N1_4 B2_4 120.70(10) . . ?
C2_1 N1_4 B2_4 122.93(10) . . ?
N3_4 B2_4 N6_4 118.90(11) . . ?
N3_4 B2_4 N1_4 121.06(12) . . ?
N6_4 B2_4 N1_4 120.04(12) . . ?
B2_4 N3_4 C4_4 124.34(11) . . ?
B2_4 N3_4 C5_4 122.98(12) . . ?
C4_4 N3_4 C5_4 112.47(12) . . ?
N3_4 C4_4 H4A_4 109.5 . . ?
N3_4 C4_4 H4B_4 109.5 . . ?
H4A_4 C4_4 H4B_4 109.5 . . ?
N3_4 C4_4 H4C_4 109.5 . . ?
H4A_4 C4_4 H4C_4 109.5 . . ?
H4B_4 C4_4 H4C_4 109.5 . . ?
N3_4 C5_4 H5A_4 109.5 . . ?
N3_4 C5_4 H5B_4 109.5 . . ?
H5A_4 C5_4 H5B_4 109.5 . . ?
N3_4 C5_4 H5C_4 109.5 . . ?
H5A_4 C5_4 H5C_4 109.5 . . ?
H5B_4 C5_4 H5C_4 109.5 . . ?
B2_4 N6_4 C7_4 124.45(10) . . ?
B2_4 N6_4 C8_4 122.57(11) . . ?
C7_4 N6_4 C8_4 111.81(11) . . ?
N6_4 C7_4 H7A_4 109.5 . . ?
N6_4 C7_4 H7B_4 109.5 . . ?
H7A_4 C7_4 H7B_4 109.5 . . ?
N6_4 C7_4 H7C_4 109.5 . . ?
H7A_4 C7_4 H7C_4 109.5 . . ?
H7B_4 C7_4 H7C_4 109.5 . . ?
N6_4 C8_4 H8A_4 109.5 . . ?
N6_4 C8_4 H8B_4 109.5 . . ?
H8A_4 C8_4 H8B_4 109.5 . . ?
N6_4 C8_4 H8C_4 109.5 . . ?
H8A_4 C8_4 H8C_4 109.5 . . ?
H8B_4 C8_4 H8C_4 109.5 . . ?

loop_
_geom_bond_atom_site_label_1
_geom_bond_atom_site_label_2
_geom_bond_distance
_geom_bond_site_symmetry_2
_geom_bond_publ_flag
B1_1 N4_2 1.4143(18) . ?
B1_1 C2_1 1.4740(18) . ?
B1_1 N4_1 1.5908(18) . ?
B1_1 B3_1 2.073(2) . ?
C2_1 N1_4 1.4458(15) . ?
C2_1 B3_1 1.4778(19) . ?
B3_1 N1_2 1.4145(18) . ?
B3_1 N4_1 1.6024(17) . ?
N4_1 C6_1 1.4865(17) . ?
N4_1 C5_1 1.4891(16) . ?
C5_1 H5A_1 0.9800 . ?
C5_1 H5B_1 0.9800 . ?
C5_1 H5C_1 0.9800 . ?
C6_1 H6A_1 0.9800 . ?
C6_1 H6B_1 0.9800 . ?
C6_1 H6C_1 0.9800 . ?
N1_2 C3_2 1.4535(17) . ?
N1_2 C2_2 1.4577(17) . ?
C2_2 H2A_2 0.9800 . ?
C2_2 H2B_2 0.9800 . ?
C2_2 H2C_2 0.9800 . ?
C3_2 H3A_2 0.9800 . ?
C3_2 H3B_2 0.9800 . ?
C3_2 H3C_2 0.9800 . ?
N4_2 C6_2 1.4494(18) . ?
N4_2 C5_2 1.4521(17) . ?
C5_2 H5A_2 0.9800 . ?
C5_2 H5B_2 0.9800 . ?
C5_2 H5C_2 0.9800 . ?
C6_2 H6A_2 0.9800 . ?
C6_2 H6B_2 0.9800 . ?
C6_2 H6C_2 0.9800 . ?
C1_3 C2_3 1.4100(18) . ?
C1_3 C6_3 1.4126(17) . ?
C1_3 N1_4 1.4231(16) . ?
C2_3 C3_3 1.3898(19) . ?
C2_3 C7_3 1.5067(18) . ?
C3_3 C4_3 1.386(2) . ?
C3_3 H3_3 0.9500 . ?
C4_3 C5_3 1.381(2) . ?
C4_3 H4_3 0.9500 . ?
C5_3 C6_3 1.3873(19) . ?
C5_3 H5_3 0.9500 . ?
C6_3 C8_3 1.5077(19) . ?
C7_3 H7A_3 0.9800 . ?
C7_3 H7B_3 0.9800 . ?
C7_3 H7C_3 0.9800 . ?
C8_3 H8A_3 0.9800 . ?
C8_3 H8B_3 0.9800 . ?
C8_3 H8C_3 0.9800 . ?
N1_4 B2_4 1.4489(17) . ?
B2_4 N3_4 1.4259(19) . ?
B2_4 N6_4 1.4411(18) . ?
N3_4 C4_4 1.4484(18) . ?
N3_4 C5_4 1.4526(17) . ?
C4_4 H4A_4 0.9800 . ?
C4_4 H4B_4 0.9800 . ?
C4_4 H4C_4 0.9800 . ?
C5_4 H5A_4 0.9800 . ?
C5_4 H5B_4 0.9800 . ?
C5_4 H5C_4 0.9800 . ?
N6_4 C7_4 1.4510(18) . ?
N6_4 C8_4 1.4577(16) . ?
C7_4 H7A_4 0.9800 . ?
C7_4 H7B_4 0.9800 . ?
C7_4 H7C_4 0.9800 . ?
C8_4 H8A_4 0.9800 . ?
C8_4 H8B_4 0.9800 . ?
C8_4 H8C_4 0.9800 . ?

loop_
_geom_torsion_atom_site_label_1
_geom_torsion_atom_site_label_2
_geom_torsion_atom_site_label_3
_geom_torsion_atom_site_label_4
_geom_torsion
_geom_torsion_site_symmetry_1
_geom_torsion_site_symmetry_2
_geom_torsion_site_symmetry_3
_geom_torsion_site_symmetry_4
_geom_torsion_publ_flag
N4_2 B1_1 C2_1 N1_4 -1.3(3) . . . . ?
N4_1 B1_1 C2_1 N1_4 178.76(13) . . . . ?
B3_1 B1_1 C2_1 N1_4 178.57(18) . . . . ?
N4_2 B1_1 C2_1 B3_1 -179.86(19) . . . . ?
N4_1 B1_1 C2_1 B3_1 0.19(10) . . . . ?
N1_4 C2_1 B3_1 N1_2 -0.3(3) . . . . ?
B1_1 C2_1 B3_1 N1_2 178.2(2) . . . . ?
N1_4 C2_1 B3_1 N4_1 -178.70(14) . . . . ?
B1_1 C2_1 B3_1 N4_1 -0.19(10) . . . . ?
N1_4 C2_1 B3_1 B1_1 -178.51(19) . . . . ?
N4_2 B1_1 N4_1 C6_1 66.97(16) . . . . ?
C2_1 B1_1 N4_1 C6_1 -113.07(12) . . . . ?
B3_1 B1_1 N4_1 C6_1 -112.89(12) . . . . ?
N4_2 B1_1 N4_1 C5_1 -64.85(16) . . . . ?
C2_1 B1_1 N4_1 C5_1 115.11(11) . . . . ?
B3_1 B1_1 N4_1 C5_1 115.29(12) . . . . ?
N4_2 B1_1 N4_1 B3_1 179.86(14) . . . . ?
C2_1 B1_1 N4_1 B3_1 -0.18(9) . . . . ?
N1_2 B3_1 N4_1 C6_1 -64.07(16) . . . . ?
C2_1 B3_1 N4_1 C6_1 114.79(12) . . . . ?
B1_1 B3_1 N4_1 C6_1 114.61(12) . . . . ?
N1_2 B3_1 N4_1 C5_1 67.67(16) . . . . ?
C2_1 B3_1 N4_1 C5_1 -113.47(12) . . . . ?
B1_1 B3_1 N4_1 C5_1 -113.65(12) . . . . ?
N1_2 B3_1 N4_1 B1_1 -178.68(14) . . . . ?
C2_1 B3_1 N4_1 B1_1 0.18(9) . . . . ?
C2_1 B3_1 N1_2 C3_2 178.78(17) . . . . ?
N4_1 B3_1 N1_2 C3_2 -3.1(2) . . . . ?
C2_1 B3_1 N1_2 C2_2 -5.0(3) . . . . ?
N4_1 B3_1 N1_2 C2_2 173.13(11) . . . . ?
C2_1 B1_1 N4_2 C6_2 -4.3(3) . . . . ?
N4_1 B1_1 N4_2 C6_2 175.63(11) . . . . ?
C2_1 B1_1 N4_2 C5_2 175.88(17) . . . . ?
N4_1 B1_1 N4_2 C5_2 -4.2(2) . . . . ?
C6_3 C1_3 C2_3 C3_3 -1.12(19) . . . . ?
N1_4 C1_3 C2_3 C3_3 179.60(11) . . . . ?
C6_3 C1_3 C2_3 C7_3 175.59(11) . . . . ?
N1_4 C1_3 C2_3 C7_3 -3.69(18) . . . . ?
C1_3 C2_3 C3_3 C4_3 0.9(2) . . . . ?
C7_3 C2_3 C3_3 C4_3 -175.89(12) . . . . ?
C2_3 C3_3 C4_3 C5_3 -0.2(2) . . . . ?
C3_3 C4_3 C5_3 C6_3 -0.3(2) . . . . ?
C4_3 C5_3 C6_3 C1_3 0.1(2) . . . . ?
C4_3 C5_3 C6_3 C8_3 -178.20(12) . . . . ?
C2_3 C1_3 C6_3 C5_3 0.63(19) . . . . ?
N1_4 C1_3 C6_3 C5_3 179.92(11) . . . . ?
C2_3 C1_3 C6_3 C8_3 178.87(12) . . . . ?
N1_4 C1_3 C6_3 C8_3 -1.84(18) . . . . ?
C2_3 C1_3 N1_4 C2_1 -56.92(15) . . . . ?
C6_3 C1_3 N1_4 C2_1 123.80(12) . . . . ?
C2_3 C1_3 N1_4 B2_4 124.39(13) . . . . ?
C6_3 C1_3 N1_4 B2_4 -54.89(16) . . . . ?
B1_1 C2_1 N1_4 C1_3 136.38(14) . . . . ?
B3_1 C2_1 N1_4 C1_3 -45.70(19) . . . . ?
B1_1 C2_1 N1_4 B2_4 -45.0(2) . . . . ?
B3_1 C2_1 N1_4 B2_4 132.97(15) . . . . ?
C1_3 N1_4 B2_4 N3_4 149.45(11) . . . . ?
C2_1 N1_4 B2_4 N3_4 -29.16(17) . . . . ?
C1_3 N1_4 B2_4 N6_4 -31.14(16) . . . . ?
C2_1 N1_4 B2_4 N6_4 150.25(11) . . . . ?
N6_4 B2_4 N3_4 C4_4 154.24(12) . . . . ?
N1_4 B2_4 N3_4 C4_4 -26.35(18) . . . . ?
N6_4 B2_4 N3_4 C5_4 -31.49(18) . . . . ?
N1_4 B2_4 N3_4 C5_4 147.92(12) . . . . ?
N3_4 B2_4 N6_4 C7_4 156.42(12) . . . . ?
N1_4 B2_4 N6_4 C7_4 -23.00(18) . . . . ?
N3_4 B2_4 N6_4 C8_4 -36.96(18) . . . . ?
N1_4 B2_4 N6_4 C8_4 143.62(13) . . . . ?
